data_7248051
loop_
_publ_author_name
'Guerrero-Garc\'ia, Pablo'
'Cepeda, Javier'
'Ortega-Mu\~noz, Mariano'
'Garc\'ia, Jose Angel'
'Navarro, Amparo'
'Choquesillo-Lazarte, Duane'
'Rojas, Sara'
'Di\'eguez, Antonio Rodr\'iguez'
'Quesada-Moreno, Mar\'ia Mar'
'Vit\'orica-Yrez\'abal, I\~nigo J.'

_publ_section_title
;
 Naphthalene-1,8-dicarboxylate based zinc coordination polymers: a
 photophysical study
;
_journal_issue 9
_journal_name_full CrystEngComm
_journal_page_first 1268
_journal_page_last 1277
_journal_paper_doi 10.1039/D3CE01233F
_journal_volume 26
_journal_year 2024
_chemical_formula_moiety 'C15 H4 N5 O6 Zn, C2 H8 N'
_chemical_formula_sum 'C17 H12 N6 O6 Zn'
_chemical_formula_weight 461.70
_space_group_crystal_system monoclinic
_space_group_IT_number 14
_space_group_name_Hall '-P 2ybc'
_space_group_name_H-M_alt 'P 1 21/c 1'
_atom_sites_solution_hydrogens geom
_audit_creation_date 2023-11-21
_audit_creation_method
;
Olex2 1.5
(compiled 2023.08.24 svn.re1ec1418 for OlexSys, GUI svn.r6817)
;
_audit_update_record
;
2023-12-05 deposited with the CCDC.	2024-01-19 downloaded from the CCDC.
;
_cell_angle_alpha 90
_cell_angle_beta 107.990(2)
_cell_angle_gamma 90
_cell_formula_units_Z 4
_cell_length_a 11.3657(7)
_cell_length_b 17.0847(14)
_cell_length_c 9.5700(8)
_cell_measurement_reflns_used 9188
_cell_measurement_temperature 100(2)
_cell_measurement_theta_max 27.48
_cell_measurement_theta_min 2.38
_cell_volume 1767.4(2)
_computing_cell_refinement 'SAINT V8.40B (?, 2016)'
_computing_data_collection 'Bruker Apex3, 2019'
_computing_data_reduction 'SAINT V8.40B (?, 2016)'
_computing_molecular_graphics 'Olex2 1.5 (Dolomanov et al., 2009)'
_computing_publication_material 'Olex2 1.5 (Dolomanov et al., 2009)'
_computing_structure_refinement 'SHELXL 2018/3 (Sheldrick, 2015)'
_computing_structure_solution 'XT (Sheldrick, 2015)'
_diffrn_ambient_temperature 100(2)
_diffrn_measured_fraction_theta_full 0.999
_diffrn_measured_fraction_theta_max 0.997
_diffrn_measurement_device_type 'Bruker D8 Venture'
_diffrn_measurement_method '\f and \w scans'
_diffrn_radiation_type MoK\a
_diffrn_radiation_wavelength 0.71073
_diffrn_reflns_av_R_equivalents 0.0599
_diffrn_reflns_av_unetI/netI 0.0356
_diffrn_reflns_Laue_measured_fraction_full 0.999
_diffrn_reflns_Laue_measured_fraction_max 0.997
_diffrn_reflns_limit_h_max 14
_diffrn_reflns_limit_h_min -12
_diffrn_reflns_limit_k_max 22
_diffrn_reflns_limit_k_min -22
_diffrn_reflns_limit_l_max 12
_diffrn_reflns_limit_l_min -12
_diffrn_reflns_number 32089
_diffrn_reflns_point_group_measured_fraction_full 0.999
_diffrn_reflns_point_group_measured_fraction_max 0.997
_diffrn_reflns_theta_full 25.242
_diffrn_reflns_theta_max 27.507
_diffrn_reflns_theta_min 2.229
_exptl_absorpt_coefficient_mu 1.443
_exptl_absorpt_correction_T_max 0.7456
_exptl_absorpt_correction_T_min 0.6305
_exptl_absorpt_correction_type multi-scan
_exptl_absorpt_process_details
;
SADABS-2016/2 (Bruker,2016/2) was used for absorption correction.
wR2(int) was 0.1337 before and 0.0659 after correction.
The Ratio of minimum to maximum transmission is 0.8456.
The \l/2 correction factor is Not present.
;
_exptl_crystal_colour 'clear blue'
_exptl_crystal_colour_lustre clear
_exptl_crystal_colour_primary blue
_exptl_crystal_density_diffrn 1.735
_exptl_crystal_description block
_exptl_crystal_F_000 936
_exptl_crystal_size_max 0.1
_exptl_crystal_size_mid 0.1
_exptl_crystal_size_min 0.09
_refine_diff_density_max 0.539
_refine_diff_density_min -0.243
_refine_diff_density_rms 0.064
_refine_ls_extinction_method none
_refine_ls_goodness_of_fit_ref 1.059
_refine_ls_hydrogen_treatment constr
_refine_ls_matrix_type full
_refine_ls_number_parameters 301
_refine_ls_number_reflns 4058
_refine_ls_number_restraints 0
_refine_ls_restrained_S_all 1.059
_refine_ls_R_factor_all 0.0389
_refine_ls_R_factor_gt 0.0303
_refine_ls_shift/su_max 0.003
_refine_ls_shift/su_mean 0.000
_refine_ls_structure_factor_coef Fsqd
_refine_ls_weighting_details 'w=1/[\s^2^(Fo^2^)+(0.0264P)^2^+1.2751P] where P=(Fo^2^+2Fc^2^)/3'
_refine_ls_weighting_scheme calc
_refine_ls_wR_factor_gt 0.0725
_refine_ls_wR_factor_ref 0.0785
_reflns_Friedel_coverage 0.000
_reflns_number_gt 3435
_reflns_number_total 4058
_reflns_threshold_expression 'I > 2\s(I)'
_cod_data_source_file d3ce01233f2.cif
_cod_data_source_block pg01
_cod_depositor_comments 'Adding full bibliography for 7248050--7248052.cif.'
_cod_database_code 7248051
_shelx_shelxl_version_number 2018/3
_shelx_space_group_comment
;
The symmetry employed for this shelxl refinement is uniquely defined
by the following loop, which should always be used as a source of
symmetry information in preference to the above space-group names.
They are only intended as comments.
;
_shelx_estimated_absorpt_t_max 0.881
_shelx_estimated_absorpt_t_min 0.869
_olex2_refinement_description
;
1. Others
 Sof(O3B)=Sof(O4B)=Sof(C14B)=1-FVAR(1)
 Sof(O3A)=Sof(O4A)=Sof(C14A)=FVAR(1)
2.a Secondary CH2 refined with riding coordinates:
 N6(H6A,H6B)
2.b Aromatic/amide H refined with riding coordinates:
 C12(H12), C11(H11), C3(H3), C4(H4)
2.c Idealised Me refined as rotating group:
 C15(H15A,H15B,H15C), C16(H16A,H16B,H16C)
;
_olex2_submission_special_instructions 'No special instructions were received'

loop_
_space_group_symop_operation_xyz
'x, y, z'
'-x, y+1/2, -z+1/2'
'-x, -y, -z'
'x, -y-1/2, z-1/2'

loop_
_atom_site_label
_atom_site_type_symbol
_atom_site_fract_x
_atom_site_fract_y
_atom_site_fract_z
_atom_site_U_iso_or_equiv
_atom_site_adp_type
_atom_site_occupancy
_atom_site_site_symmetry_order
_atom_site_calc_flag
_atom_site_refinement_flags_posn
_atom_site_refinement_flags_adp
_atom_site_refinement_flags_occupancy
_atom_site_disorder_assembly
_atom_site_disorder_group
Zn1 Zn 1.07990(2) 0.64697(2) 0.45530(3) 0.02708(8) Uani 1 1 d . . . . .
O1 O 0.89978(14) 0.66397(11) 0.40318(18) 0.0442(4) Uani 1 1 d . . . . .
O2 O 0.95132(14) 0.59517(10) 0.6082(2) 0.0460(4) Uani 1 1 d . . . . .
O5 O 0.35347(15) 0.58872(9) 0.8140(2) 0.0446(4) Uani 1 1 d . . . . .
O6 O 0.41867(15) 0.82181(9) 0.6280(2) 0.0433(4) Uani 1 1 d . . . . .
N5 N 0.15497(15) 0.71517(10) 0.6385(2) 0.0304(4) Uani 1 1 d . . . . .
N1 N 0.37691(15) 0.70175(10) 0.70289(19) 0.0288(4) Uani 1 1 d . . . . .
N4 N 0.07810(15) 0.75248(10) 0.6983(2) 0.0328(4) Uani 1 1 d . . . . .
N3 N 0.14514(15) 0.78752(10) 0.8161(2) 0.0313(4) Uani 1 1 d . . . . .
N2 N 0.26741(16) 0.77578(10) 0.8398(2) 0.0342(4) Uani 1 1 d . . . . .
O3A O 0.8053(2) 0.44738(18) 0.4945(4) 0.0371(9) Uani 0.754(10) 1 d . . P A 1
C6 C 0.58376(17) 0.63852(11) 0.6380(2) 0.0256(4) Uani 1 1 d . . . . .
C10 C 0.51376(17) 0.59154(11) 0.7047(2) 0.0284(4) Uani 1 1 d . . . . .
O4A O 0.9039(2) 0.45409(18) 0.7337(5) 0.0406(9) Uani 0.754(10) 1 d . . P A 1
C00F C 0.26826(18) 0.73139(11) 0.7276(2) 0.0288(4) Uani 1 1 d . . . . .
N6 N 0.86660(19) 0.47977(13) 1.1650(2) 0.0499(5) Uani 1 1 d . . . . .
H6A H 0.828975 0.461141 1.229454 0.060 Uiso 1 1 calc R U . . .
H6B H 0.945305 0.493296 1.217408 0.060 Uiso 1 1 calc R U . . .
C7 C 0.68732(17) 0.60575(11) 0.6024(2) 0.0283(4) Uani 1 1 d . . . . .
C5 C 0.55185(17) 0.71825(11) 0.6072(2) 0.0277(4) Uani 1 1 d . . . . .
C2 C 0.75433(18) 0.65651(12) 0.5359(2) 0.0313(4) Uani 1 1 d . . . . .
C9 C 0.40949(18) 0.62446(12) 0.7457(2) 0.0301(4) Uani 1 1 d . . . . .
C8 C 0.44627(18) 0.75353(12) 0.6448(2) 0.0299(4) Uani 1 1 d . . . . .
C1 C 0.87597(19) 0.63494(13) 0.5139(3) 0.0350(5) Uani 1 1 d . . . . .
C12 C 0.6405(2) 0.48088(13) 0.6965(3) 0.0419(5) Uani 1 1 d . . . . .
H12 H 0.657842 0.426741 0.714216 0.050 Uiso 1 1 calc R U . . .
C13 C 0.71364(19) 0.52471(12) 0.6364(3) 0.0348(5) Uani 1 1 d . . . . .
C11 C 0.5411(2) 0.51382(13) 0.7323(3) 0.0387(5) Uani 1 1 d . . . . .
H11 H 0.492706 0.482499 0.775650 0.046 Uiso 1 1 calc R U . . .
C3 C 0.7169(2) 0.73272(13) 0.5029(3) 0.0392(5) Uani 1 1 d . . . . .
H3 H 0.759993 0.764749 0.453862 0.047 Uiso 1 1 calc R U . . .
C4 C 0.6167(2) 0.76419(13) 0.5399(3) 0.0376(5) Uani 1 1 d . . . . .
H4 H 0.593868 0.817370 0.518276 0.045 Uiso 1 1 calc R U . . .
C14A C 0.8188(4) 0.4753(2) 0.6215(7) 0.0301(10) Uani 0.754(10) 1 d . . P A 1
C15 C 0.8716(3) 0.41638(19) 1.0616(4) 0.0659(8) Uani 1 1 d . . . . .
H15A H 0.926987 0.374877 1.114798 0.099 Uiso 1 1 calc R U . . .
H15B H 0.902647 0.437371 0.984377 0.099 Uiso 1 1 calc R U . . .
H15C H 0.788440 0.394901 1.017139 0.099 Uiso 1 1 calc R U . . .
C16 C 0.8009(4) 0.5501(2) 1.0943(4) 0.0779(10) Uani 1 1 d . . . . .
H16A H 0.799971 0.588750 1.169634 0.117 Uiso 1 1 calc R U . . .
H16B H 0.715759 0.536325 1.037967 0.117 Uiso 1 1 calc R U . . .
H16C H 0.843040 0.572213 1.028188 0.117 Uiso 1 1 calc R U . . .
O3B O 0.7744(8) 0.4863(8) 0.4142(14) 0.058(5) Uani 0.246(10) 1 d . . P A 2
O4B O 0.8782(11) 0.4412(5) 0.638(2) 0.056(5) Uani 0.246(10) 1 d . . P A 2
C14B C 0.7962(12) 0.4828(10) 0.545(2) 0.039(3) Uani 0.246(10) 1 d . . P A 2

loop_
_atom_site_aniso_label
_atom_site_aniso_U_11
_atom_site_aniso_U_22
_atom_site_aniso_U_33
_atom_site_aniso_U_23
_atom_site_aniso_U_13
_atom_site_aniso_U_12
Zn1 0.02358(12) 0.02702(13) 0.03722(14) -0.00036(10) 0.01902(10) 0.00015(8)
O1 0.0261(7) 0.0686(11) 0.0455(9) -0.0032(8) 0.0220(7) -0.0006(7)
O2 0.0269(8) 0.0398(9) 0.0755(12) 0.0071(8) 0.0217(8) 0.0030(7)
O5 0.0455(9) 0.0404(9) 0.0635(11) 0.0089(8) 0.0396(8) 0.0055(7)
O6 0.0417(9) 0.0282(8) 0.0698(12) 0.0041(8) 0.0318(8) 0.0087(6)
N5 0.0252(8) 0.0322(9) 0.0396(10) -0.0063(7) 0.0184(7) 0.0010(6)
N1 0.0239(8) 0.0286(8) 0.0406(10) -0.0022(7) 0.0197(7) 0.0043(6)
N4 0.0267(8) 0.0325(9) 0.0448(10) -0.0045(8) 0.0192(8) 0.0025(7)
N3 0.0282(8) 0.0305(9) 0.0412(10) -0.0018(7) 0.0195(7) 0.0051(7)
N2 0.0299(9) 0.0364(9) 0.0414(10) -0.0059(8) 0.0186(8) 0.0036(7)
O3A 0.0364(13) 0.0314(15) 0.050(2) -0.0065(15) 0.0225(14) 0.0054(10)
C6 0.0210(8) 0.0268(9) 0.0320(10) -0.0052(8) 0.0123(7) 0.0004(7)
C10 0.0240(9) 0.0287(10) 0.0372(11) -0.0020(8) 0.0162(8) 0.0021(7)
O4A 0.0274(11) 0.0363(13) 0.060(2) 0.0058(14) 0.0161(12) 0.0027(9)
C00F 0.0254(9) 0.0278(9) 0.0393(11) -0.0001(8) 0.0187(8) 0.0038(7)
N6 0.0393(11) 0.0575(13) 0.0544(13) 0.0106(11) 0.0167(10) -0.0064(9)
C7 0.0217(9) 0.0287(10) 0.0383(11) -0.0072(8) 0.0146(8) 0.0004(7)
C5 0.0223(9) 0.0277(9) 0.0377(11) -0.0013(8) 0.0159(8) 0.0020(7)
C2 0.0220(9) 0.0360(11) 0.0409(11) -0.0054(9) 0.0171(8) 0.0002(8)
C9 0.0277(10) 0.0302(10) 0.0379(11) -0.0014(8) 0.0183(8) 0.0012(8)
C8 0.0257(9) 0.0287(10) 0.0393(11) -0.0012(8) 0.0161(8) 0.0035(8)
C1 0.0242(9) 0.0364(11) 0.0507(13) -0.0110(10) 0.0208(9) -0.0049(8)
C12 0.0370(12) 0.0239(10) 0.0719(17) -0.0011(10) 0.0271(11) 0.0040(8)
C13 0.0257(10) 0.0278(10) 0.0555(14) -0.0103(9) 0.0192(9) 0.0003(8)
C11 0.0349(11) 0.0303(11) 0.0598(15) 0.0028(10) 0.0278(11) 0.0008(9)
C3 0.0321(11) 0.0411(12) 0.0542(14) 0.0085(10) 0.0277(10) 0.0017(9)
C4 0.0314(10) 0.0319(11) 0.0563(14) 0.0078(10) 0.0237(10) 0.0051(8)
C14A 0.0263(18) 0.0206(16) 0.050(3) -0.0043(18) 0.0213(19) -0.0036(13)
C15 0.071(2) 0.0646(19) 0.072(2) -0.0015(16) 0.0367(17) -0.0095(16)
C16 0.087(2) 0.061(2) 0.076(2) 0.0128(17) 0.0119(19) 0.0076(18)
O3B 0.035(4) 0.078(9) 0.071(8) -0.035(7) 0.030(4) -0.002(4)
O4B 0.052(6) 0.030(4) 0.103(14) 0.001(5) 0.049(8) 0.016(4)
C14B 0.030(6) 0.044(8) 0.049(10) -0.011(8) 0.021(6) -0.003(5)

loop_
_atom_type_symbol
_atom_type_description
_atom_type_scat_dispersion_real
_atom_type_scat_dispersion_imag
_atom_type_scat_source
C C 0.0033 0.0016 'International Tables Vol C Tables 4.2.6.8 and 6.1.1.4'
H H 0.0000 0.0000 'International Tables Vol C Tables 4.2.6.8 and 6.1.1.4'
N N 0.0061 0.0033 'International Tables Vol C Tables 4.2.6.8 and 6.1.1.4'
O O 0.0106 0.0060 'International Tables Vol C Tables 4.2.6.8 and 6.1.1.4'
Zn Zn 0.2839 1.4301 'International Tables Vol C Tables 4.2.6.8 and 6.1.1.4'

loop_
_geom_angle_atom_site_label_1
_geom_angle_atom_site_label_2
_geom_angle_atom_site_label_3
_geom_angle
_geom_angle_site_symmetry_1
_geom_angle_site_symmetry_3
_geom_angle_publ_flag
O1 Zn1 N5 104.88(7) . 1_655 ?
O1 Zn1 N3 108.13(7) . 4_675 ?
O1 Zn1 O3A 135.69(9) . 3_766 ?
O1 Zn1 C1 29.18(7) . . ?
O1 Zn1 C14A 124.23(11) . 3_766 ?
N5 Zn1 C1 91.37(7) 1_655 . ?
N5 Zn1 C14A 126.36(13) 1_655 3_766 ?
N3 Zn1 N5 96.13(7) 4_675 1_655 ?
N3 Zn1 C1 136.25(7) 4_675 . ?
N3 Zn1 C14A 88.52(11) 4_675 3_766 ?
O3A Zn1 N5 100.40(11) 3_766 1_655 ?
O3A Zn1 N3 104.58(10) 3_766 4_675 ?
O3A Zn1 C1 116.31(9) 3_766 . ?
O3A Zn1 C14A 28.66(13) 3_766 3_766 ?
C1 Zn1 C14A 120.57(9) . 3_766 ?
O4B Zn1 O1 113.1(4) 3_766 . ?
O4B Zn1 C1 114.7(3) 3_766 . ?
C1 O1 Zn1 101.71(14) . . ?
N4 N5 Zn1 118.58(13) . 1_455 ?
C00F N5 Zn1 136.51(13) . 1_455 ?
C00F N5 N4 104.80(16) . . ?
C9 N1 C00F 116.95(16) . . ?
C9 N1 C8 125.38(15) . . ?
C8 N1 C00F 117.58(16) . . ?
N3 N4 N5 107.74(15) . . ?
N4 N3 Zn1 125.81(13) . 4_476 ?
N4 N3 N2 112.01(16) . . ?
N2 N3 Zn1 122.17(14) . 4_476 ?
C00F N2 N3 102.41(17) . . ?
C14A O3A Zn1 101.1(3) . 3_766 ?
C10 C6 C7 120.17(17) . . ?
C10 C6 C5 119.74(16) . . ?
C5 C6 C7 120.09(17) . . ?
C6 C10 C9 121.04(17) . . ?
C11 C10 C6 120.73(18) . . ?
C11 C10 C9 118.23(18) . . ?
N5 C00F N1 122.44(18) . . ?
N2 C00F N5 113.04(17) . . ?
N2 C00F N1 124.51(18) . . ?
H6A N6 H6B 107.6 . . ?
C15 N6 H6A 108.7 . . ?
C15 N6 H6B 108.7 . . ?
C16 N6 H6A 108.7 . . ?
C16 N6 H6B 108.7 . . ?
C16 N6 C15 114.3(2) . . ?
C2 C7 C6 117.27(17) . . ?
C2 C7 C13 125.86(17) . . ?
C13 C7 C6 116.87(18) . . ?
C6 C5 C8 120.96(17) . . ?
C4 C5 C6 120.63(17) . . ?
C4 C5 C8 118.40(18) . . ?
C7 C2 C1 123.55(18) . . ?
C3 C2 C7 120.49(18) . . ?
C3 C2 C1 115.57(18) . . ?
O5 C9 N1 119.95(18) . . ?
O5 C9 C10 123.58(19) . . ?
N1 C9 C10 116.46(17) . . ?
O6 C8 N1 120.40(17) . . ?
O6 C8 C5 123.88(18) . . ?
N1 C8 C5 115.72(16) . . ?
O1 C1 Zn1 49.11(10) . . ?
O1 C1 C2 117.5(2) . . ?
O2 C1 Zn1 74.56(12) . . ?
O2 C1 O1 122.94(19) . . ?
O2 C1 C2 119.4(2) . . ?
C2 C1 Zn1 160.78(16) . . ?
C13 C12 H12 119.2 . . ?
C13 C12 C11 121.6(2) . . ?
C11 C12 H12 119.2 . . ?
C7 C13 C14A 129.6(2) . . ?
C7 C13 C14B 114.6(7) . . ?
C12 C13 C7 120.81(18) . . ?
C12 C13 C14A 109.6(2) . . ?
C12 C13 C14B 120.6(6) . . ?
C10 C11 C12 119.7(2) . . ?
C10 C11 H11 120.1 . . ?
C12 C11 H11 120.1 . . ?
C2 C3 H3 119.2 . . ?
C2 C3 C4 121.6(2) . . ?
C4 C3 H3 119.2 . . ?
C5 C4 C3 119.9(2) . . ?
C5 C4 H4 120.1 . . ?
C3 C4 H4 120.1 . . ?
O3A C14A Zn1 50.3(2) . 3_766 ?
O3A C14A C13 115.8(4) . . ?
O4A C14A Zn1 73.7(3) . 3_766 ?
O4A C14A O3A 122.9(4) . . ?
O4A C14A C13 120.3(4) . . ?
C13 C14A Zn1 155.7(2) . 3_766 ?
N6 C15 H15A 109.5 . . ?
N6 C15 H15B 109.5 . . ?
N6 C15 H15C 109.5 . . ?
H15A C15 H15B 109.5 . . ?
H15A C15 H15C 109.5 . . ?
H15B C15 H15C 109.5 . . ?
N6 C16 H16A 109.5 . . ?
N6 C16 H16B 109.5 . . ?
N6 C16 H16C 109.5 . . ?
H16A C16 H16B 109.5 . . ?
H16A C16 H16C 109.5 . . ?
H16B C16 H16C 109.5 . . ?
O3B C14B C13 124.8(13) . . ?
O3B C14B O4B 128.6(16) . . ?
O4B C14B C13 106.3(13) . . ?

loop_
_geom_bond_atom_site_label_1
_geom_bond_atom_site_label_2
_geom_bond_distance
_geom_bond_site_symmetry_2
_geom_bond_publ_flag
Zn1 O1 1.9732(15) . ?
Zn1 N5 2.0582(17) 1_655 ?
Zn1 N3 2.0460(17) 4_675 ?
Zn1 O3A 2.036(3) 3_766 ?
Zn1 C1 2.556(2) . ?
Zn1 C14A 2.598(4) 3_766 ?
Zn1 O4B 1.885(11) 3_766 ?
O1 C1 1.273(3) . ?
O2 C1 1.237(3) . ?
O5 C9 1.209(2) . ?
O6 C8 1.206(2) . ?
N5 N4 1.344(2) . ?
N5 C00F 1.335(3) . ?
N1 C00F 1.420(2) . ?
N1 C9 1.398(3) . ?
N1 C8 1.408(3) . ?
N4 N3 1.296(2) . ?
N3 N2 1.352(2) . ?
N2 C00F 1.317(3) . ?
O3A C14A 1.269(5) . ?
C6 C10 1.414(3) . ?
C6 C7 1.436(2) . ?
C6 C5 1.417(3) . ?
C10 C9 1.470(3) . ?
C10 C11 1.371(3) . ?
O4A C14A 1.256(6) . ?
N6 H6A 0.9100 . ?
N6 H6B 0.9100 . ?
N6 C15 1.480(4) . ?
N6 C16 1.465(4) . ?
C7 C2 1.427(3) . ?
C7 C13 1.432(3) . ?
C5 C8 1.483(2) . ?
C5 C4 1.366(3) . ?
C2 C1 1.507(3) . ?
C2 C3 1.376(3) . ?
C12 H12 0.9500 . ?
C12 C13 1.370(3) . ?
C12 C11 1.396(3) . ?
C13 C14A 1.506(4) . ?
C13 C14B 1.635(16) . ?
C11 H11 0.9500 . ?
C3 H3 0.9500 . ?
C3 C4 1.399(3) . ?
C4 H4 0.9500 . ?
C15 H15A 0.9800 . ?
C15 H15B 0.9800 . ?
C15 H15C 0.9800 . ?
C16 H16A 0.9800 . ?
C16 H16B 0.9800 . ?
C16 H16C 0.9800 . ?
O3B C14B 1.196(18) . ?
O4B C14B 1.288(18) . ?

loop_
_geom_torsion_atom_site_label_1
_geom_torsion_atom_site_label_2
_geom_torsion_atom_site_label_3
_geom_torsion_atom_site_label_4
_geom_torsion
_geom_torsion_site_symmetry_1
_geom_torsion_site_symmetry_2
_geom_torsion_site_symmetry_3
_geom_torsion_site_symmetry_4
_geom_torsion_publ_flag
Zn1 O1 C1 O2 -11.3(3) . . . . ?
Zn1 O1 C1 C2 163.26(15) . . . . ?
Zn1 N5 N4 N3 176.22(13) 1_455 . . . ?
Zn1 N5 C00F N1 3.6(3) 1_455 . . . ?
Zn1 N5 C00F N2 -175.22(15) 1_455 . . . ?
Zn1 N3 N2 C00F 179.73(13) 4_476 . . . ?
Zn1 O3A C14A O4A 13.0(4) 3_766 . . . ?
Zn1 O3A C14A C13 -156.1(2) 3_766 . . . ?
Zn1 O4B C14B C13 149.7(6) 3_766 . . . ?
Zn1 O4B C14B O3B -24.2(18) 3_766 . . . ?
N5 N4 N3 Zn1 -179.36(13) . . . 4_476 ?
N5 N4 N3 N2 0.2(2) . . . . ?
N4 N5 C00F N1 179.37(18) . . . . ?
N4 N5 C00F N2 0.6(2) . . . . ?
N4 N3 N2 C00F 0.1(2) . . . . ?
N3 N2 C00F N5 -0.4(2) . . . . ?
N3 N2 C00F N1 -179.18(18) . . . . ?
C6 C10 C9 O5 -173.5(2) . . . . ?
C6 C10 C9 N1 5.7(3) . . . . ?
C6 C10 C11 C12 1.1(4) . . . . ?
C6 C7 C2 C1 170.05(19) . . . . ?
C6 C7 C2 C3 -2.4(3) . . . . ?
C6 C7 C13 C12 1.6(3) . . . . ?
C6 C7 C13 C14A -175.8(3) . . . . ?
C6 C7 C13 C14B 159.2(7) . . . . ?
C6 C5 C8 O6 176.2(2) . . . . ?
C6 C5 C8 N1 -4.0(3) . . . . ?
C6 C5 C4 C3 -1.0(3) . . . . ?
C10 C6 C7 C2 -179.68(19) . . . . ?
C10 C6 C7 C13 0.6(3) . . . . ?
C10 C6 C5 C8 0.4(3) . . . . ?
C10 C6 C5 C4 -178.6(2) . . . . ?
C00F N5 N4 N3 -0.5(2) . . . . ?
C00F N1 C9 O5 -7.4(3) . . . . ?
C00F N1 C9 C10 173.34(18) . . . . ?
C00F N1 C8 O6 5.6(3) . . . . ?
C00F N1 C8 C5 -174.23(18) . . . . ?
C7 C6 C10 C9 178.32(19) . . . . ?
C7 C6 C10 C11 -2.0(3) . . . . ?
C7 C6 C5 C8 -179.18(19) . . . . ?
C7 C6 C5 C4 1.8(3) . . . . ?
C7 C2 C1 Zn1 -169.7(4) . . . . ?
C7 C2 C1 O1 148.9(2) . . . . ?
C7 C2 C1 O2 -36.3(3) . . . . ?
C7 C2 C3 C4 3.4(4) . . . . ?
C7 C13 C14A Zn1 -132.0(7) . . . 3_766 ?
C7 C13 C14A O3A -82.8(4) . . . . ?
C7 C13 C14A O4A 107.7(4) . . . . ?
C7 C13 C14B O3B -49.6(15) . . . . ?
C7 C13 C14B O4B 136.2(9) . . . . ?
C5 C6 C10 C9 -1.3(3) . . . . ?
C5 C6 C10 C11 178.4(2) . . . . ?
C5 C6 C7 C2 -0.1(3) . . . . ?
C5 C6 C7 C13 -179.81(19) . . . . ?
C2 C7 C13 C12 -178.0(2) . . . . ?
C2 C7 C13 C14A 4.5(5) . . . . ?
C2 C7 C13 C14B -20.5(7) . . . . ?
C2 C3 C4 C5 -1.6(4) . . . . ?
C9 N1 C00F N5 -79.6(3) . . . . ?
C9 N1 C00F N2 99.1(2) . . . . ?
C9 N1 C8 O6 -170.8(2) . . . . ?
C9 N1 C8 C5 9.3(3) . . . . ?
C9 C10 C11 C12 -179.2(2) . . . . ?
C8 N1 C00F N5 103.7(2) . . . . ?
C8 N1 C00F N2 -77.6(3) . . . . ?
C8 N1 C9 O5 169.1(2) . . . . ?
C8 N1 C9 C10 -10.2(3) . . . . ?
C8 C5 C4 C3 180.0(2) . . . . ?
C1 C2 C3 C4 -169.7(2) . . . . ?
C12 C13 C14A Zn1 50.4(9) . . . 3_766 ?
C12 C13 C14A O3A 99.5(3) . . . . ?
C12 C13 C14A O4A -70.0(4) . . . . ?
C12 C13 C14B O3B 108.0(13) . . . . ?
C12 C13 C14B O4B -66.2(10) . . . . ?
C13 C7 C2 C1 -10.3(3) . . . . ?
C13 C7 C2 C3 177.2(2) . . . . ?
C13 C12 C11 C10 1.2(4) . . . . ?
C11 C10 C9 O5 6.8(3) . . . . ?
C11 C10 C9 N1 -174.0(2) . . . . ?
C11 C12 C13 C7 -2.6(4) . . . . ?
C11 C12 C13 C14A 175.3(3) . . . . ?
C11 C12 C13 C14B -158.8(8) . . . . ?
C3 C2 C1 Zn1 3.2(6) . . . . ?
C3 C2 C1 O1 -38.3(3) . . . . ?
C3 C2 C1 O2 136.5(2) . . . . ?
C4 C5 C8 O6 -4.8(3) . . . . ?
C4 C5 C8 N1 175.0(2) . . . . ?
